data_7213197
loop_
_publ_author_name
'Kotoris, Christopher C.'
'Wen, Wendy'
'Lough, Alan'
'Taylor, Scott D.'

_publ_section_title
;
 Preparation of chiral \a-monofluoroalkylphosphonic acids and their
 evaluation as inhibitors of protein tyrosine phosphatase 1B
;
_journal_issue 8
_journal_name_full 'Journal of the Chemical Society, Perkin Transactions 1'
_journal_page_first 1271
_journal_paper_doi 10.1039/a908086d
_journal_year 2000
_chemical_formula_sum 'C21 H21 F N O2 P'
_chemical_formula_weight 369.36
_chemical_name_systematic
; 
 ? 
;
_space_group_IT_number 4
_symmetry_space_group_name_Hall 'P 2yb'
_symmetry_space_group_name_H-M 'P 1 21 1'
_atom_sites_solution_hydrogens geom
_atom_sites_solution_primary direct
_atom_sites_solution_secondary difmap
_audit_creation_method SHELXL-97
_cell_angle_alpha 90.00
_cell_angle_beta 96.744(3)
_cell_angle_gamma 90.00
_cell_formula_units_Z 2
_cell_length_a 6.6666(4)
_cell_length_b 12.1266(5)
_cell_length_c 11.6697(6)
_cell_measurement_temperature 200(2)
_cell_volume 936.89(8)
_computing_cell_refinement 'Denzo-SMN (Otwinowski & Minor, 1997)'
_computing_data_collection 'KappaCCD server software (Nonius, 1997)'
_computing_data_reduction 'Denzo-SMN (Otwinowski & Minor, 1997)'
_computing_molecular_graphics 'Bruker SHELXTL V5.1'
_computing_publication_material 'Bruker SHELXTL V5.1'
_computing_structure_refinement 'Bruker SHELXTL V5.1'
_computing_structure_solution 'Bruker SHELXTL V5.1'
_diffrn_ambient_temperature 200(2)
_diffrn_measured_fraction_theta_full 0.992
_diffrn_measured_fraction_theta_max 0.992
_diffrn_measurement_device_type 'Nonius Kappa CCD'
_diffrn_measurement_method '\f scans and \w scans with \k offsets'
_diffrn_radiation_monochromator graphite
_diffrn_radiation_source 'fine-focus sealed tube'
_diffrn_radiation_type MoK\a
_diffrn_radiation_wavelength 0.71073
_diffrn_reflns_av_R_equivalents 0.032
_diffrn_reflns_av_sigmaI/netI 0.0474
_diffrn_reflns_limit_h_max 8
_diffrn_reflns_limit_h_min -8
_diffrn_reflns_limit_k_max 15
_diffrn_reflns_limit_k_min -14
_diffrn_reflns_limit_l_max 14
_diffrn_reflns_limit_l_min -14
_diffrn_reflns_number 6432
_diffrn_reflns_theta_full 26.35
_diffrn_reflns_theta_max 26.35
_diffrn_reflns_theta_min 4.39
_exptl_absorpt_coefficient_mu 0.171
_exptl_absorpt_correction_T_max 0.9569
_exptl_absorpt_correction_T_min 0.9379
_exptl_absorpt_correction_type multi-scan
_exptl_absorpt_process_details 'Denzo-SMN (Otwinowski & Minor, 1997)'
_exptl_crystal_density_diffrn 1.309
_exptl_crystal_density_method 'not measured'
_exptl_crystal_F_000 388
_exptl_crystal_size_max 0.38
_exptl_crystal_size_mid 0.28
_exptl_crystal_size_min 0.26
_refine_diff_density_max 0.137
_refine_diff_density_min -0.140
_refine_diff_density_rms 0.026
_refine_ls_abs_structure_details 'Flack H D (1983), Acta Cryst. A39, 876-881'
_refine_ls_abs_structure_Flack 0.00(8)
_refine_ls_extinction_coef 0.027(6)
_refine_ls_extinction_expression Fc^*^=kFc[1+0.001xFc^2^\l^3^/sin(2\q)]^-1/4^
_refine_ls_extinction_method SHELXL
_refine_ls_goodness_of_fit_ref 1.050
_refine_ls_hydrogen_treatment mixed
_refine_ls_matrix_type full
_refine_ls_number_parameters 239
_refine_ls_number_reflns 3690
_refine_ls_number_restraints 1
_refine_ls_restrained_S_all 1.050
_refine_ls_R_factor_all 0.0393
_refine_ls_R_factor_gt 0.0328
_refine_ls_shift/su_max 0.073
_refine_ls_shift/su_mean 0.000
_refine_ls_structure_factor_coef Fsqd
_refine_ls_weighting_details 'calc w=1/[\s^2^(Fo^2^)+(0.0243P)^2^+0.1195P] where P=(Fo^2^+2Fc^2^)/3'
_refine_ls_weighting_scheme calc
_refine_ls_wR_factor_gt 0.0771
_refine_ls_wR_factor_ref 0.0800
_reflns_number_gt 3326
_reflns_number_total 3690
_reflns_threshold_expression >2sigma(I)
_cod_data_source_file a908086dsup1.cif
_cod_data_source_block k98210
_cod_database_code 7213197

loop_
_symmetry_equiv_pos_as_xyz
'x, y, z'
'-x, y+1/2, -z'

loop_
_atom_site_label
_atom_site_type_symbol
_atom_site_fract_x
_atom_site_fract_y
_atom_site_fract_z
_atom_site_U_iso_or_equiv
_atom_site_adp_type
_atom_site_occupancy
_atom_site_symmetry_multiplicity
_atom_site_calc_flag
_atom_site_refinement_flags
P1 P 0.58791(6) 0.88335(4) 0.54802(4) 0.03912(13) Uani 1 1 d .
F1 F 0.80393(19) 0.83854(12) 0.74620(11) 0.0682(4) Uani 1 1 d .
O1 O 0.75208(17) 0.97639(10) 0.53881(11) 0.0389(3) Uani 1 1 d .
O2 O 0.37717(18) 0.90803(11) 0.50595(12) 0.0496(4) Uani 1 1 d .
N1 N 0.6992(2) 0.78772(12) 0.48111(14) 0.0422(4) Uani 1 1 d .
C1 C 0.9131(3) 0.81413(15) 0.47445(17) 0.0394(4) Uani 1 1 d .
H1A H 0.9942 0.7897 0.5476 0.047 Uiso 1 1 calc R
C2 C 0.9133(3) 0.94214(16) 0.47041(16) 0.0375(4) Uani 1 1 d .
H2B H 1.0453 0.9690 0.5102 0.045 Uiso 1 1 calc R
C3 C 0.8798(3) 0.99445(16) 0.35268(16) 0.0404(4) Uani 1 1 d .
C4 C 1.0453(3) 1.0096(2) 0.29211(19) 0.0541(5) Uani 1 1 d .
H4A H 1.1750 0.9849 0.3244 0.065 Uiso 1 1 calc R
C5 C 1.0224(4) 1.0601(2) 0.1854(2) 0.0693(7) Uani 1 1 d .
H5A H 1.1371 1.0703 0.1453 0.083 Uiso 1 1 calc R
C6 C 0.8376(4) 1.0956(2) 0.1364(2) 0.0688(7) Uani 1 1 d .
H6A H 0.8236 1.1310 0.0633 0.083 Uiso 1 1 calc R
C7 C 0.6706(3) 1.0793(2) 0.1948(2) 0.0617(6) Uani 1 1 d .
H7A H 0.5411 1.1029 0.1611 0.074 Uiso 1 1 calc R
C8 C 0.6919(3) 1.02865(17) 0.30253(18) 0.0496(5) Uani 1 1 d .
H8A H 0.5766 1.0175 0.3419 0.060 Uiso 1 1 calc R
C9 C 0.6011(3) 0.85660(17) 0.70283(18) 0.0512(5) Uani 1 1 d .
H9A H 0.5234 0.7877 0.7142 0.061 Uiso 1 1 calc R
C10 C 0.5117(3) 0.94825(17) 0.76598(17) 0.0488(5) Uani 1 1 d .
C11 C 0.6126(3) 1.04400(18) 0.78698(17) 0.0515(5) Uani 1 1 d .
H11A H 0.7438 1.0519 0.7638 0.062 Uiso 1 1 calc R
C12 C 0.5250(3) 1.1343(2) 0.84377(18) 0.0547(5) Uani 1 1 d .
C13 C 0.6253(5) 1.2360(2) 0.8624(2) 0.0700(7) Uani 1 1 d .
H13A H 0.7546 1.2462 0.8374 0.084 Uiso 1 1 calc R
C14 C 0.5377(5) 1.3195(3) 0.9160(2) 0.0812(8) Uani 1 1 d .
H14A H 0.6057 1.3882 0.9270 0.097 Uiso 1 1 calc R
C15 C 0.3489(6) 1.3060(3) 0.9550(2) 0.0867(9) Uani 1 1 d .
H15A H 0.2916 1.3648 0.9941 0.104 Uiso 1 1 calc R
C16 C 0.2471(5) 1.2097(3) 0.9377(2) 0.0773(8) Uani 1 1 d .
H16A H 0.1184 1.2016 0.9640 0.093 Uiso 1 1 calc R
C17 C 0.3329(4) 1.1193(2) 0.87936(17) 0.0571(6) Uani 1 1 d .
C18 C 0.2310(3) 1.0195(2) 0.8561(2) 0.0673(7) Uani 1 1 d .
H18A H 0.1002 1.0099 0.8793 0.081 Uiso 1 1 calc R
C19 C 0.3169(3) 0.9353(2) 0.8003(2) 0.0584(6) Uani 1 1 d .
H19A H 0.2453 0.8682 0.7848 0.070 Uiso 1 1 calc R
C20 C 0.6307(3) 0.67398(17) 0.4752(2) 0.0568(6) Uani 1 1 d .
H20A H 0.6550 0.6421 0.4009 0.085 Uiso 1 1 calc R
H20B H 0.4859 0.6714 0.4828 0.085 Uiso 1 1 calc R
H20C H 0.7050 0.6317 0.5380 0.085 Uiso 1 1 calc R
C21 C 0.9957(3) 0.75825(18) 0.37366(19) 0.0533(5) Uani 1 1 d .
H21A H 0.9990 0.6783 0.3859 0.080 Uiso 1 1 calc R
H21B H 1.1327 0.7851 0.3677 0.080 Uiso 1 1 calc R
H21C H 0.9087 0.7753 0.3022 0.080 Uiso 1 1 calc R

loop_
_atom_site_aniso_label
_atom_site_aniso_U_11
_atom_site_aniso_U_22
_atom_site_aniso_U_33
_atom_site_aniso_U_23
_atom_site_aniso_U_13
_atom_site_aniso_U_12
P1 0.0328(2) 0.0350(2) 0.0490(3) 0.0043(2) 0.00249(17) 0.0006(2)
F1 0.0611(8) 0.0803(9) 0.0601(8) 0.0109(6) -0.0050(6) 0.0291(6)
O1 0.0373(6) 0.0318(6) 0.0483(7) -0.0026(6) 0.0082(5) -0.0007(5)
O2 0.0330(6) 0.0537(9) 0.0613(8) 0.0065(6) 0.0017(6) 0.0013(6)
N1 0.0362(8) 0.0318(8) 0.0578(10) -0.0010(7) 0.0026(7) -0.0033(6)
C1 0.0356(10) 0.0336(10) 0.0481(11) -0.0013(8) 0.0011(8) 0.0035(7)
C2 0.0301(9) 0.0411(10) 0.0411(10) -0.0016(7) 0.0027(8) 0.0000(7)
C3 0.0391(9) 0.0376(9) 0.0437(10) -0.0015(7) 0.0011(8) -0.0025(8)
C4 0.0409(10) 0.0703(14) 0.0511(12) 0.0092(10) 0.0049(9) -0.0042(10)
C5 0.0586(13) 0.093(2) 0.0559(13) 0.0203(13) 0.0075(11) -0.0105(13)
C6 0.0753(16) 0.0768(17) 0.0519(13) 0.0192(13) -0.0023(12) -0.0042(13)
C7 0.0585(13) 0.0648(14) 0.0583(13) 0.0089(12) -0.0083(11) 0.0108(11)
C8 0.0441(10) 0.0504(12) 0.0537(12) 0.0041(10) 0.0025(9) 0.0070(9)
C9 0.0475(10) 0.0493(13) 0.0565(12) 0.0153(9) 0.0054(9) 0.0038(9)
C10 0.0502(11) 0.0542(13) 0.0423(10) 0.0120(9) 0.0065(9) 0.0053(9)
C11 0.0492(11) 0.0631(13) 0.0426(11) 0.0118(10) 0.0065(9) 0.0042(10)
C12 0.0630(13) 0.0637(13) 0.0365(10) 0.0087(10) 0.0025(9) 0.0033(11)
C13 0.0889(18) 0.0689(16) 0.0497(13) 0.0018(12) -0.0020(12) 0.0031(13)
C14 0.119(2) 0.0693(17) 0.0533(14) -0.0079(12) 0.0013(15) 0.0089(16)
C15 0.136(3) 0.079(2) 0.0431(13) -0.0029(13) 0.0014(15) 0.030(2)
C16 0.0867(18) 0.101(2) 0.0458(13) 0.0148(13) 0.0150(12) 0.0355(17)
C17 0.0611(13) 0.0738(16) 0.0363(11) 0.0139(10) 0.0055(9) 0.0147(12)
C18 0.0505(12) 0.094(2) 0.0596(14) 0.0192(13) 0.0158(11) 0.0119(13)
C19 0.0490(12) 0.0687(14) 0.0580(13) 0.0152(11) 0.0090(10) -0.0009(10)
C20 0.0642(14) 0.0355(10) 0.0697(15) -0.0031(10) 0.0041(11) -0.0106(10)
C21 0.0542(12) 0.0480(12) 0.0577(13) -0.0120(9) 0.0073(10) 0.0055(10)

loop_
_atom_type_symbol
_atom_type_description
_atom_type_scat_dispersion_real
_atom_type_scat_dispersion_imag
_atom_type_scat_source
C C 0.0033 0.0016 'International Tables Vol C Tables 4.2.6.8 and 6.1.1.4'
H H 0.0000 0.0000 'International Tables Vol C Tables 4.2.6.8 and 6.1.1.4'
N N 0.0061 0.0033 'International Tables Vol C Tables 4.2.6.8 and 6.1.1.4'
O O 0.0106 0.0060 'International Tables Vol C Tables 4.2.6.8 and 6.1.1.4'
P P 0.1023 0.0942 'International Tables Vol C Tables 4.2.6.8 and 6.1.1.4'
F F 0.0171 0.0103 'International Tables Vol C Tables 4.2.6.8 and 6.1.1.4'

loop_
_geom_angle_atom_site_label_1
_geom_angle_atom_site_label_2
_geom_angle_atom_site_label_3
_geom_angle
O2 P1 O1 118.37(7)
O2 P1 N1 117.34(8)
O1 P1 N1 96.75(7)
O2 P1 C9 107.49(9)
O1 P1 C9 103.89(8)
N1 P1 C9 112.13(9)
C2 O1 P1 112.96(11)
C20 N1 C1 120.36(16)
C20 N1 P1 122.80(14)
C1 N1 P1 111.71(12)
N1 C1 C21 112.71(16)
N1 C1 C2 102.91(15)
C21 C1 C2 114.93(18)
O1 C2 C3 109.66(14)
O1 C2 C1 105.20(16)
C3 C2 C1 116.63(18)
C8 C3 C4 118.61(18)
C8 C3 C2 122.85(16)
C4 C3 C2 118.54(16)
C5 C4 C3 120.5(2)
C6 C5 C4 121.1(2)
C5 C6 C7 119.2(2)
C6 C7 C8 120.3(2)
C3 C8 C7 120.4(2)
F1 C9 C10 111.14(17)
F1 C9 P1 108.44(13)
C10 C9 P1 112.31(13)
C11 C10 C19 120.0(2)
C11 C10 C9 120.67(19)
C19 C10 C9 119.3(2)
C10 C11 C12 121.2(2)
C17 C12 C13 120.1(2)
C17 C12 C11 118.1(2)
C13 C12 C11 121.8(2)
C14 C13 C12 120.2(3)
C13 C14 C15 121.0(3)
C16 C15 C14 120.5(3)
C15 C16 C17 120.4(3)
C18 C17 C12 119.6(2)
C18 C17 C16 122.6(2)
C12 C17 C16 117.8(3)
C19 C18 C17 121.0(2)
C18 C19 C10 120.1(2)

loop_
_geom_bond_atom_site_label_1
_geom_bond_atom_site_label_2
_geom_bond_distance
P1 O2 1.4637(13)
P1 O1 1.5842(12)
P1 N1 1.6253(16)
P1 C9 1.827(2)
F1 C9 1.405(2)
O1 C2 1.472(2)
N1 C20 1.452(2)
N1 C1 1.472(2)
C1 C21 1.516(3)
C1 C2 1.553(2)
C2 C3 1.506(3)
C3 C8 1.382(3)
C3 C4 1.390(3)
C4 C5 1.380(3)
C5 C6 1.365(3)
C6 C7 1.385(3)
C7 C8 1.392(3)
C9 C10 1.495(3)
C10 C11 1.350(3)
C10 C19 1.412(3)
C11 C12 1.439(3)
C12 C17 1.404(3)
C12 C13 1.407(4)
C13 C14 1.358(4)
C14 C15 1.398(4)
C15 C16 1.354(5)
C16 C17 1.443(4)
C17 C18 1.398(4)
C18 C19 1.372(4)

loop_
_geom_torsion_atom_site_label_1
_geom_torsion_atom_site_label_2
_geom_torsion_atom_site_label_3
_geom_torsion_atom_site_label_4
_geom_torsion
O2 P1 O1 C2 -121.53(12)
N1 P1 O1 C2 4.59(13)
C9 P1 O1 C2 119.43(12)
O2 P1 N1 C20 -61.64(19)
O1 P1 N1 C20 171.50(16)
C9 P1 N1 C20 63.49(19)
O2 P1 N1 C1 143.72(13)
O1 P1 N1 C1 16.86(14)
C9 P1 N1 C1 -91.15(15)
C20 N1 C1 C21 49.6(3)
P1 N1 C1 C21 -155.02(14)
C20 N1 C1 C2 174.02(18)
P1 N1 C1 C2 -30.64(19)
P1 O1 C2 C3 103.40(15)
P1 O1 C2 C1 -22.77(18)
N1 C1 C2 O1 31.82(19)
C21 C1 C2 O1 154.73(14)
N1 C1 C2 C3 -89.93(19)
C21 C1 C2 C3 33.0(2)
O1 C2 C3 C8 -24.4(3)
C1 C2 C3 C8 95.0(2)
O1 C2 C3 C4 155.25(18)
C1 C2 C3 C4 -85.4(2)
C8 C3 C4 C5 1.5(3)
C2 C3 C4 C5 -178.1(2)
C3 C4 C5 C6 -0.5(4)
C4 C5 C6 C7 -0.7(4)
C5 C6 C7 C8 0.8(4)
C4 C3 C8 C7 -1.4(3)
C2 C3 C8 C7 178.2(2)
C6 C7 C8 C3 0.3(4)
O2 P1 C9 F1 -176.87(13)
O1 P1 C9 F1 -50.63(14)
N1 P1 C9 F1 52.74(16)
O2 P1 C9 C10 -53.66(16)
O1 P1 C9 C10 72.58(15)
N1 P1 C9 C10 175.96(13)
F1 C9 C10 C11 46.4(2)
P1 C9 C10 C11 -75.3(2)
F1 C9 C10 C19 -135.76(19)
P1 C9 C10 C19 102.56(19)
C19 C10 C11 C12 -0.2(3)
C9 C10 C11 C12 177.61(18)
C10 C11 C12 C17 1.5(3)
C10 C11 C12 C13 -177.6(2)
C17 C12 C13 C14 0.7(3)
C11 C12 C13 C14 179.8(2)
C12 C13 C14 C15 1.0(4)
C13 C14 C15 C16 -1.6(4)
C14 C15 C16 C17 0.5(4)
C13 C12 C17 C18 177.3(2)
C11 C12 C17 C18 -1.8(3)
C13 C12 C17 C16 -1.7(3)
C11 C12 C17 C16 179.2(2)
C15 C16 C17 C18 -177.9(2)
C15 C16 C17 C12 1.1(3)
C12 C17 C18 C19 0.9(3)
C16 C17 C18 C19 179.9(2)
C17 C18 C19 C10 0.4(3)
C11 C10 C19 C18 -0.7(3)
C9 C10 C19 C18 -178.6(2)
